data_2210244
loop_
_publ_author_name
'Bhosekar, Gaurav'
'Je\&s, Inke'
'N\"ather, Christian'

_publ_section_title
;
 Diiodobis(pyridazine-\k<i>N</i>)zinc(II)
;
_journal_coeditor_code HB2107
_journal_issue 9
_journal_name_full 'Acta Crystallographica Section E'
_journal_page_first m2073
_journal_page_last m2074
_journal_paper_doi 10.1107/S1600536806030170
_journal_volume 62
_journal_year 2006
_chemical_formula_iupac '[Zn I2 (C4 H4 N2)2]'
_chemical_formula_moiety 'C8 H8 I2 N4 Zn'
_chemical_formula_sum 'C8 H8 I2 N4 Zn'
_chemical_formula_weight 479.35
_chemical_name_systematic
;
Diiodobis(pyridazine-\kN)zinc(II)
;
_space_group_IT_number 14
_symmetry_cell_setting monoclinic
_symmetry_space_group_name_Hall '-P 2yn'
_symmetry_space_group_name_H-M 'P 1 21/n 1'
_atom_sites_solution_hydrogens geom
_atom_sites_solution_primary direct
_atom_sites_solution_secondary difmap
_audit_creation_method SHELXL-97
_cell_angle_alpha 90.00
_cell_angle_beta 95.928(8)
_cell_angle_gamma 90.00
_cell_formula_units_Z 4
_cell_length_a 7.9702(5)
_cell_length_b 12.9720(7)
_cell_length_c 12.5449(9)
_cell_measurement_reflns_used 3980
_cell_measurement_temperature 170(2)
_cell_measurement_theta_max 28
_cell_measurement_theta_min 2.2
_cell_volume 1290.07(14)
_computing_cell_refinement IPDS
_computing_data_collection 'IPDS (Stoe & Cie, 1998)'
_computing_data_reduction IPDS
_computing_molecular_graphics 'XP in SHELXTL (Bruker, 1998)'
_computing_publication_material 'CIFTAB in SHELXTL'
_computing_structure_refinement 'SHELXL97 (Sheldrick, 1997)'
_computing_structure_solution 'SHELXS97 (Sheldrick, 1997)'
_diffrn_ambient_temperature 170(2)
_diffrn_measured_fraction_theta_full 0.980
_diffrn_measured_fraction_theta_max 0.980
_diffrn_measurement_device_type 'Stoe IPDS-1'
_diffrn_measurement_method \f
_diffrn_radiation_monochromator graphite
_diffrn_radiation_source 'fine-focus sealed tube'
_diffrn_radiation_type MoK\a
_diffrn_radiation_wavelength 0.71073
_diffrn_reflns_av_R_equivalents 0.0416
_diffrn_reflns_av_sigmaI/netI 0.0375
_diffrn_reflns_limit_h_max 10
_diffrn_reflns_limit_h_min -9
_diffrn_reflns_limit_k_max 12
_diffrn_reflns_limit_k_min -17
_diffrn_reflns_limit_l_max 16
_diffrn_reflns_limit_l_min -16
_diffrn_reflns_number 8867
_diffrn_reflns_theta_full 27.99
_diffrn_reflns_theta_max 27.99
_diffrn_reflns_theta_min 2.26
_diffrn_standards_decay_% 0
_diffrn_standards_interval_time 0
_diffrn_standards_number 0
_exptl_absorpt_coefficient_mu 6.665
_exptl_absorpt_correction_T_max 0.632
_exptl_absorpt_correction_T_min 0.561
_exptl_absorpt_correction_type numerical
_exptl_absorpt_process_details '(X-SHAPE; Stoe & Cie, 1998)'
_exptl_crystal_colour colourless
_exptl_crystal_density_diffrn 2.468
_exptl_crystal_density_method 'not measured'
_exptl_crystal_description block
_exptl_crystal_F_000 880
_exptl_crystal_size_max 0.09
_exptl_crystal_size_mid 0.08
_exptl_crystal_size_min 0.07
_refine_diff_density_max 0.838
_refine_diff_density_min -0.877
_refine_ls_extinction_coef 0.0020(2)
_refine_ls_extinction_expression Fc^*^=kFc[1+0.001xFc^2^\l^3^/sin(2\q)]^-1/4^
_refine_ls_extinction_method SHELXL97
_refine_ls_goodness_of_fit_ref 0.988
_refine_ls_hydrogen_treatment constr
_refine_ls_matrix_type full
_refine_ls_number_parameters 137
_refine_ls_number_reflns 3063
_refine_ls_number_restraints 0
_refine_ls_restrained_S_all 0.988
_refine_ls_R_factor_all 0.0441
_refine_ls_R_factor_gt 0.0278
_refine_ls_shift/su_max 0.001
_refine_ls_shift/su_mean 0.000
_refine_ls_structure_factor_coef Fsqd
_refine_ls_weighting_details 'calc w=1/[\s^2^(Fo^2^)+(0.036P)^2^] where P=(Fo^2^+2Fc^2^)/3'
_refine_ls_weighting_scheme calc
_refine_ls_wR_factor_gt 0.0606
_refine_ls_wR_factor_ref 0.0653
_reflns_number_gt 2402
_reflns_number_total 3063
_reflns_threshold_expression I>2\s(I)
_cod_data_source_file hb2107.cif
_cod_data_source_block I
_cod_original_sg_symbol_H-M 'P 21/n'
_cod_database_code 2210244
_cod_database_fobs_code 2210244

loop_
_symmetry_equiv_pos_as_xyz
'x, y, z'
'-x+1/2, y+1/2, -z+1/2'
'-x, -y, -z'
'x-1/2, -y-1/2, z-1/2'

loop_
_atom_site_type_symbol
_atom_site_label
_atom_site_fract_x
_atom_site_fract_y
_atom_site_fract_z
_atom_site_U_iso_or_equiv
_atom_site_adp_type
_atom_site_calc_flag
_atom_site_refinement_flags
_atom_site_occupancy
Zn Zn1 0.29260(6) 0.24285(4) 0.60092(4) 0.01707(11) Uani d . 1
I I1 0.52199(4) 0.25754(2) 0.76007(2) 0.02037(9) Uani d . 1
I I2 0.01622(4) 0.16149(3) 0.64291(3) 0.02945(10) Uani d . 1
N N1 0.3859(5) 0.1567(3) 0.4818(3) 0.0176(7) Uani d . 1
N N2 0.5372(5) 0.1907(3) 0.4575(3) 0.0249(8) Uani d . 1
C C1 0.6102(7) 0.1380(4) 0.3850(4) 0.0321(11) Uani d . 1
H H1 0.7154 0.1623 0.3658 0.039 Uiso calc R 1
C C2 0.5431(7) 0.0495(4) 0.3351(4) 0.0304(11) Uani d . 1
H H2 0.6014 0.0140 0.2840 0.037 Uiso calc R 1
C C3 0.3906(7) 0.0149(4) 0.3616(3) 0.0270(10) Uani d . 1
H H3 0.3398 -0.0458 0.3307 0.032 Uiso calc R 1
C C4 0.3131(6) 0.0735(3) 0.4367(3) 0.0206(9) Uani d . 1
H H4 0.2056 0.0531 0.4556 0.025 Uiso calc R 1
N N11 0.2721(5) 0.3854(3) 0.5289(3) 0.0187(7) Uani d . 1
N N12 0.2094(6) 0.4580(3) 0.5899(3) 0.0281(9) Uani d . 1
C C11 0.2031(7) 0.5542(4) 0.5537(4) 0.0320(11) Uani d . 1
H H11 0.1589 0.6058 0.5967 0.038 Uiso calc R 1
C C12 0.2581(6) 0.5841(4) 0.4553(4) 0.0278(10) Uani d . 1
H H12 0.2508 0.6536 0.4315 0.033 Uiso calc R 1
C C13 0.3222(6) 0.5089(4) 0.3958(3) 0.0233(9) Uani d . 1
H H13 0.3632 0.5242 0.3292 0.028 Uiso calc R 1
C C14 0.3259(6) 0.4083(3) 0.4361(3) 0.0203(8) Uani d . 1
H H14 0.3688 0.3546 0.3950 0.024 Uiso calc R 1

loop_
_atom_site_aniso_label
_atom_site_aniso_U_11
_atom_site_aniso_U_22
_atom_site_aniso_U_33
_atom_site_aniso_U_12
_atom_site_aniso_U_13
_atom_site_aniso_U_23
Zn1 0.0181(3) 0.0149(2) 0.0189(2) -0.00026(18) 0.00545(17) -0.00011(17)
I1 0.01977(15) 0.02128(15) 0.01999(13) -0.00129(11) 0.00170(9) 0.00023(10)
I2 0.02066(17) 0.03287(18) 0.03632(16) -0.00703(13) 0.01012(11) 0.00061(13)
N1 0.0201(19) 0.0174(17) 0.0157(14) 0.0037(14) 0.0034(12) 0.0029(13)
N2 0.022(2) 0.0220(19) 0.0320(19) -0.0036(15) 0.0105(15) 0.0009(15)
C1 0.034(3) 0.032(3) 0.034(2) -0.001(2) 0.021(2) 0.005(2)
C2 0.041(3) 0.030(3) 0.022(2) 0.009(2) 0.0106(19) -0.0019(18)
C3 0.037(3) 0.022(2) 0.0201(19) 0.005(2) -0.0021(18) -0.0035(16)
C4 0.020(2) 0.021(2) 0.0200(18) 0.0042(17) -0.0028(16) -0.0022(16)
N11 0.020(2) 0.0152(17) 0.0205(16) -0.0006(14) 0.0007(14) -0.0005(13)
N12 0.034(2) 0.020(2) 0.0315(19) 0.0073(16) 0.0118(17) -0.0030(15)
C11 0.038(3) 0.024(2) 0.037(3) 0.005(2) 0.016(2) 0.001(2)
C12 0.032(3) 0.015(2) 0.036(2) -0.0037(18) 0.001(2) 0.0054(18)
C13 0.026(3) 0.023(2) 0.0194(19) -0.0051(18) -0.0041(16) 0.0048(16)
C14 0.022(2) 0.018(2) 0.0202(18) -0.0021(17) 0.0010(16) -0.0016(16)

loop_
_atom_type_symbol
_atom_type_description
_atom_type_scat_dispersion_real
_atom_type_scat_dispersion_imag
_atom_type_scat_source
C C 0.0033 0.0016 'International Tables Vol C Tables 4.2.6.8 and 6.1.1.4'
H H 0.0000 0.0000 'International Tables Vol C Tables 4.2.6.8 and 6.1.1.4'
N N 0.0061 0.0033 'International Tables Vol C Tables 4.2.6.8 and 6.1.1.4'
Zn Zn 0.2839 1.4301 'International Tables Vol C Tables 4.2.6.8 and 6.1.1.4'
I I -0.4742 1.8119 'International Tables Vol C Tables 4.2.6.8 and 6.1.1.4'

loop_
_geom_angle_atom_site_label_1
_geom_angle_atom_site_label_2
_geom_angle_atom_site_label_3
_geom_angle
_geom_angle_publ_flag
N11 Zn1 N1 100.76(14) n
N11 Zn1 I2 115.61(11) n
N1 Zn1 I2 108.02(11) n
N11 Zn1 I1 107.00(10) n
N1 Zn1 I1 108.75(10) n
I2 Zn1 I1 115.53(2) n
C4 N1 N2 122.2(4) ?
C4 N1 Zn1 125.1(3) ?
N2 N1 Zn1 112.6(3) ?
C1 N2 N1 117.1(4) ?
N2 C1 C2 124.2(5) ?
N2 C1 H1 117.9 ?
C2 C1 H1 117.9 ?
C3 C2 C1 118.2(4) ?
C3 C2 H2 120.9 ?
C1 C2 H2 120.9 ?
C2 C3 C4 116.7(4) ?
C2 C3 H3 121.7 ?
C4 C3 H3 121.7 ?
N1 C4 C3 121.7(4) ?
N1 C4 H4 119.2 ?
C3 C4 H4 119.2 ?
C14 N11 N12 121.4(4) ?
C14 N11 Zn1 124.9(3) ?
N12 N11 Zn1 113.4(3) ?
C11 N12 N11 117.9(4) ?
N12 C11 C12 123.7(4) ?
N12 C11 H11 118.1 ?
C12 C11 H11 118.1 ?
C13 C12 C11 116.9(4) ?
C13 C12 H12 121.6 ?
C11 C12 H12 121.6 ?
C12 C13 C14 117.8(4) ?
C12 C13 H13 121.1 ?
C14 C13 H13 121.1 ?
N11 C14 C13 122.2(4) ?
N11 C14 H14 118.9 ?
C13 C14 H14 118.9 ?

loop_
_geom_bond_atom_site_label_1
_geom_bond_atom_site_label_2
_geom_bond_distance
_geom_bond_publ_flag
Zn1 N11 2.058(4) y
Zn1 N1 2.065(3) y
Zn1 I2 2.5463(6) y
Zn1 I1 2.5712(6) y
N1 C4 1.324(6) ?
N1 N2 1.348(5) ?
N2 C1 1.319(6) ?
C1 C2 1.388(7) ?
C1 H1 0.9500 ?
C2 C3 1.369(8) ?
C2 H2 0.9500 ?
C3 C4 1.402(6) ?
C3 H3 0.9500 ?
C4 H4 0.9500 ?
N11 C14 1.315(5) ?
N11 N12 1.342(5) ?
N12 C11 1.327(6) ?
C11 C12 1.407(7) ?
C11 H11 0.9500 ?
C12 C13 1.360(7) ?
C12 H12 0.9500 ?
C13 C14 1.399(6) ?
C13 H13 0.9500 ?
C14 H14 0.9500 ?
